data_7217089
loop_
_publ_author_name
'Li, Qipeng'
'Qian, Jinjie'

_publ_section_title
;
 Multifarious zinc coordination polymers based on
 biphenyl-3,3',5,5'-tetracarboxylate and different flexibility of N-donor
 ligands
;
_journal_name_full 'RSC Advances'
_journal_paper_doi 10.1039/C4RA04505J
_journal_year 2014
_chemical_formula_sum 'C13 H11 N O6 Zn'
_chemical_formula_weight 342.60
_chemical_name_systematic
;
?
;
_space_group_IT_number 14
_symmetry_space_group_name_Hall '-P 2ybc'
_symmetry_space_group_name_H-M 'P 1 21/c 1'
_atom_sites_solution_hydrogens geom
_atom_sites_solution_primary direct
_atom_sites_solution_secondary difmap
_audit_creation_method SHELXL-97
_cell_angle_alpha 90.00
_cell_angle_beta 95.204(8)
_cell_angle_gamma 90.00
_cell_formula_units_Z 4
_cell_length_a 7.277(3)
_cell_length_b 9.581(4)
_cell_length_c 18.528(8)
_cell_measurement_temperature 298(2)
_cell_volume 1286.5(9)
_computing_structure_refinement 'SHELXL-97 (Sheldrick, 1997)'
_computing_structure_solution 'SHELXS-97 (Sheldrick, 1990)'
_diffrn_ambient_temperature 298(2)
_diffrn_measured_fraction_theta_full 0.962
_diffrn_measured_fraction_theta_max 0.962
_diffrn_radiation_monochromator graphite
_diffrn_radiation_source 'fine-focus sealed tube'
_diffrn_radiation_type MoK\a
_diffrn_radiation_wavelength 0.71073
_diffrn_reflns_av_R_equivalents 0.0362
_diffrn_reflns_av_sigmaI/netI 0.0335
_diffrn_reflns_limit_h_max 9
_diffrn_reflns_limit_h_min -9
_diffrn_reflns_limit_k_max 12
_diffrn_reflns_limit_k_min -12
_diffrn_reflns_limit_l_max 24
_diffrn_reflns_limit_l_min -23
_diffrn_reflns_number 9888
_diffrn_reflns_theta_full 27.49
_diffrn_reflns_theta_max 27.49
_diffrn_reflns_theta_min 2.21
_exptl_absorpt_coefficient_mu 1.937
_exptl_absorpt_correction_T_max 0.6979
_exptl_absorpt_correction_T_min 0.6430
_exptl_crystal_density_diffrn 1.769
_exptl_crystal_density_method 'not measured'
_exptl_crystal_F_000 696
_exptl_crystal_size_max 0.25
_exptl_crystal_size_mid 0.25
_exptl_crystal_size_min 0.20
_refine_diff_density_max 1.932
_refine_diff_density_min -1.051
_refine_diff_density_rms 0.204
_refine_ls_extinction_method none
_refine_ls_goodness_of_fit_ref 1.112
_refine_ls_hydrogen_treatment mixed
_refine_ls_matrix_type full
_refine_ls_number_parameters 185
_refine_ls_number_reflns 2852
_refine_ls_number_restraints 0
_refine_ls_restrained_S_all 1.112
_refine_ls_R_factor_all 0.0621
_refine_ls_R_factor_gt 0.0562
_refine_ls_shift/su_max 0.004
_refine_ls_shift/su_mean 0.000
_refine_ls_structure_factor_coef Fsqd
_refine_ls_weighting_details 'calc w=1/[\s^2^(Fo^2^)+(0.0969P)^2^+2.6279P] where P=(Fo^2^+2Fc^2^)/3'
_refine_ls_weighting_scheme calc
_refine_ls_wR_factor_gt 0.1598
_refine_ls_wR_factor_ref 0.1656
_reflns_number_gt 2569
_reflns_number_total 2852
_reflns_threshold_expression >2sigma(I)
_cod_data_source_file c4ra04505j2.cif
_cod_data_source_block Zn-bptc-bpy
_cod_original_cell_volume 1286.5(10)
_cod_original_sg_symbol_H-M P21/c
_cod_database_code 7217089

loop_
_symmetry_equiv_pos_as_xyz
'x, y, z'
'-x, y+1/2, -z+1/2'
'-x, -y, -z'
'x, -y-1/2, z-1/2'

loop_
_atom_site_label
_atom_site_type_symbol
_atom_site_fract_x
_atom_site_fract_y
_atom_site_fract_z
_atom_site_U_iso_or_equiv
_atom_site_adp_type
_atom_site_occupancy
_atom_site_symmetry_multiplicity
_atom_site_calc_flag
_atom_site_refinement_flags
Zn1 Zn 0.21426(7) 0.94078(4) 0.21993(2) 0.0225(2) Uani 1 1 d .
O5 O -0.0535(5) 0.9367(3) 0.17711(18) 0.0361(8) Uani 1 1 d .
O3 O 0.3358(5) 1.7861(3) 0.18017(16) 0.0306(7) Uani 1 1 d .
O1 O 0.2992(4) 1.1290(3) 0.20183(15) 0.0288(7) Uani 1 1 d .
O2 O 0.3687(8) 1.0635(3) 0.0932(2) 0.0568(13) Uani 1 1 d .
N1 N 0.1524(5) 0.9574(3) 0.32501(18) 0.0212(7) Uani 1 1 d .
C5 C 0.3727(5) 1.5479(4) 0.1535(2) 0.0176(7) Uani 1 1 d .
C7 C 0.3518(6) 1.1537(4) 0.1401(2) 0.0253(9) Uani 1 1 d .
O4 O 0.2428(5) 1.6317(3) 0.25850(17) 0.0329(7) Uani 1 1 d .
C9 C 0.0333(5) 0.9912(4) 0.46358(19) 0.0190(8) Uani 1 1 d .
C2 C 0.4470(6) 1.3408(4) 0.0558(2) 0.0208(8) Uani 1 1 d .
H2 H 0.4704 1.2705 0.0232 0.025 Uiso 1 1 calc R
C6 C 0.4304(5) 1.5833(4) 0.0863(2) 0.0190(7) Uani 1 1 d .
H6 H 0.4433 1.6769 0.0745 0.023 Uiso 1 1 calc R
C8 C 0.3135(5) 1.6613(4) 0.2025(2) 0.0194(7) Uani 1 1 d .
C4 C 0.3554(5) 1.4083(4) 0.1728(2) 0.0184(7) Uani 1 1 d .
H4 H 0.3210 1.3846 0.2183 0.022 Uiso 1 1 calc R
C3 C 0.3902(5) 1.3045(4) 0.1233(2) 0.0193(8) Uani 1 1 d .
C13 C 0.0715(6) 1.1059(4) 0.4204(2) 0.0262(9) Uani 1 1 d .
H13 H 0.0577 1.1962 0.4376 0.031 Uiso 1 1 calc R
C12 C 0.1294(6) 1.0847(4) 0.3528(2) 0.0249(8) Uani 1 1 d .
H12 H 0.1537 1.1622 0.3250 0.030 Uiso 1 1 calc R
C10 C 0.0596(6) 0.8595(4) 0.4346(2) 0.0263(9) Uani 1 1 d .
H10 H 0.0378 0.7802 0.4615 0.032 Uiso 1 1 calc R
C11 C 0.1179(6) 0.8465(4) 0.3660(2) 0.0267(9) Uani 1 1 d .
H11 H 0.1338 0.7576 0.3475 0.032 Uiso 1 1 calc R
O6 O -0.2599(11) 0.9815(9) 0.0520(4) 0.118(2) Uiso 1 1 d .
C1 C 0.4696(5) 1.4806(4) 0.03587(18) 0.0171(7) Uani 1 1 d .
H6A H -0.2915 0.9594 0.0058 0.020 Uiso 1 1 d R
H5B H -0.0874 0.9362 0.1301 0.020 Uiso 1 1 d R
H6B H -0.3655 1.0150 0.0696 0.020 Uiso 1 1 d R
H5A H -0.1233 0.9955 0.2019 0.020 Uiso 1 1 d R

loop_
_atom_site_aniso_label
_atom_site_aniso_U_11
_atom_site_aniso_U_22
_atom_site_aniso_U_33
_atom_site_aniso_U_23
_atom_site_aniso_U_13
_atom_site_aniso_U_12
Zn1 0.0393(4) 0.0134(3) 0.0167(3) -0.00103(14) 0.0135(2) 0.00004(16)
O5 0.044(2) 0.0375(19) 0.0271(17) -0.0079(13) 0.0023(15) 0.0072(14)
O3 0.052(2) 0.0148(13) 0.0279(15) -0.0009(11) 0.0211(14) 0.0038(12)
O1 0.0500(19) 0.0169(13) 0.0220(14) 0.0022(11) 0.0170(13) -0.0042(12)
O2 0.130(4) 0.0151(16) 0.0295(19) -0.0037(12) 0.031(2) -0.0086(18)
N1 0.0277(18) 0.0225(16) 0.0145(15) -0.0023(12) 0.0074(13) -0.0008(13)
C5 0.0243(19) 0.0172(17) 0.0122(17) 0.0004(13) 0.0060(14) 0.0011(13)
C7 0.043(2) 0.0131(17) 0.0202(19) 0.0012(14) 0.0073(17) -0.0018(16)
O4 0.053(2) 0.0246(15) 0.0248(15) -0.0057(12) 0.0236(14) -0.0048(14)
C9 0.0222(19) 0.0235(19) 0.0115(17) -0.0020(13) 0.0031(14) -0.0001(14)
C2 0.033(2) 0.0147(17) 0.0154(17) -0.0002(13) 0.0090(15) 0.0004(14)
C6 0.027(2) 0.0139(16) 0.0176(18) 0.0003(13) 0.0100(15) -0.0010(14)
C8 0.025(2) 0.0153(16) 0.0185(17) -0.0023(13) 0.0076(15) 0.0004(14)
C4 0.027(2) 0.0156(16) 0.0144(17) 0.0008(13) 0.0088(14) 0.0013(14)
C3 0.028(2) 0.0140(16) 0.0174(17) 0.0034(13) 0.0076(15) 0.0008(14)
C13 0.042(2) 0.0188(18) 0.0200(19) -0.0002(15) 0.0133(17) 0.0010(17)
C12 0.035(2) 0.0234(18) 0.0177(19) 0.0013(15) 0.0092(16) 0.0006(16)
C10 0.042(2) 0.0204(19) 0.0180(19) -0.0001(15) 0.0145(17) -0.0003(16)
C11 0.045(3) 0.0178(18) 0.0196(19) -0.0019(15) 0.0138(17) -0.0002(17)
C1 0.0236(19) 0.0160(16) 0.0125(17) -0.0002(13) 0.0069(14) -0.0002(13)

loop_
_atom_type_symbol
_atom_type_description
_atom_type_scat_dispersion_real
_atom_type_scat_dispersion_imag
_atom_type_scat_source
C C 0.0033 0.0016 'International Tables Vol C Tables 4.2.6.8 and 6.1.1.4'
H H 0.0000 0.0000 'International Tables Vol C Tables 4.2.6.8 and 6.1.1.4'
N N 0.0061 0.0033 'International Tables Vol C Tables 4.2.6.8 and 6.1.1.4'
O O 0.0106 0.0060 'International Tables Vol C Tables 4.2.6.8 and 6.1.1.4'
Zn Zn 0.2839 1.4301 'International Tables Vol C Tables 4.2.6.8 and 6.1.1.4'

loop_
_geom_angle_atom_site_label_1
_geom_angle_atom_site_label_2
_geom_angle_atom_site_label_3
_geom_angle
_geom_angle_site_symmetry_1
_geom_angle_site_symmetry_3
O3 Zn1 O1 119.21(13) 1_545 .
O3 Zn1 O5 107.18(14) 1_545 .
O1 Zn1 O5 104.98(14) . .
O3 Zn1 N1 125.30(13) 1_545 .
O1 Zn1 N1 101.13(12) . .
O5 Zn1 N1 95.00(14) . .
C8 O3 Zn1 121.6(2) . 1_565
C7 O1 Zn1 117.2(3) . .
C12 N1 C11 117.8(3) . .
C12 N1 Zn1 118.9(3) . .
C11 N1 Zn1 123.1(3) . .
C6 C5 C4 120.3(3) . .
C6 C5 C8 119.4(3) . .
C4 C5 C8 120.2(3) . .
O2 C7 O1 124.2(4) . .
O2 C7 C3 119.4(4) . .
O1 C7 C3 116.3(3) . .
C10 C9 C13 116.7(3) . .
C10 C9 C9 121.4(4) . 3_576
C13 C9 C9 121.8(4) . 3_576
C3 C2 C1 121.6(3) . .
C5 C6 C1 121.4(3) . .
O4 C8 O3 124.2(3) . .
O4 C8 C5 120.4(3) . .
O3 C8 C5 115.4(3) . .
C3 C4 C5 119.5(3) . .
C4 C3 C2 119.9(3) . .
C4 C3 C7 120.1(3) . .
C2 C3 C7 119.8(3) . .
C12 C13 C9 119.8(4) . .
N1 C12 C13 123.0(4) . .
C11 C10 C9 120.1(4) . .
N1 C11 C10 122.5(4) . .
C6 C1 C2 117.3(3) . .
C6 C1 C1 121.0(4) . 3_685
C2 C1 C1 121.7(4) . 3_685

loop_
_geom_bond_atom_site_label_1
_geom_bond_atom_site_label_2
_geom_bond_distance
_geom_bond_site_symmetry_2
Zn1 O3 1.908(3) 1_545
Zn1 O1 1.945(3) .
Zn1 O5 2.036(4) .
Zn1 N1 2.044(3) .
O3 C8 1.280(5) .
O3 Zn1 1.908(3) 1_565
O1 C7 1.261(5) .
O2 C7 1.240(5) .
N1 C12 1.340(5) .
N1 C11 1.342(5) .
C5 C6 1.393(5) .
C5 C4 1.393(5) .
C5 C8 1.503(5) .
C7 C3 1.509(5) .
O4 C8 1.232(5) .
C9 C10 1.391(5) .
C9 C13 1.402(5) .
C9 C9 1.484(7) 3_576
C2 C3 1.398(5) .
C2 C1 1.403(5) .
C6 C1 1.403(5) .
C4 C3 1.391(5) .
C13 C12 1.373(5) .
C10 C11 1.382(5) .
C1 C1 1.486(6) 3_685

loop_
_geom_hbond_atom_site_label_D
_geom_hbond_atom_site_label_H
_geom_hbond_atom_site_label_A
_geom_hbond_distance_DH
_geom_hbond_distance_HA
_geom_hbond_distance_DA
_geom_hbond_angle_DHA
_geom_hbond_site_symmetry_A
O6 H6A O2 0.89 1.88 2.767(9) 172.7 3_575
O5 H5B O6 0.88 1.88 2.681(9) 149.9 .
O6 H6B O2 0.92 2.07 2.980(9) 168.1 1_455
O5 H5A O4 0.91 1.76 2.667(4) 170.4 2_545
